data_4128203
loop_
_publ_author_name
'Sugahara, Tomohiro'
'Guo, Jing-Dong'
'Hashizume, Daisuke'
'Sasamori, Takahiro'
'Tokitoh, Norihiro'

_publ_section_title
;
 Reversible Isomerizations between 1,4-Digermabenzenes and
 1,4-Digerma-Dewar-benzenes: Air-Stable Activators for Small Molecules.
;
_journal_issue 6
_journal_name_full 'Journal of the American Chemical Society'
_journal_page_first 2263
_journal_page_last 2267
_journal_paper_doi 10.1021/jacs.9b00129
_journal_volume 141
_journal_year 2019
_chemical_formula_moiety 'C60 H118 Ge2 O2 Si8'
_chemical_formula_sum 'C60 H118 Ge2 O2 Si8'
_chemical_formula_weight 1241.44
_space_group_crystal_system triclinic
_space_group_IT_number 2
_space_group_name_Hall '-P 1'
_space_group_name_H-M_alt 'P -1'
_symmetry_space_group_name_Hall '-P 1'
_symmetry_space_group_name_H-M 'P -1'
_atom_sites_solution_hydrogens geom
_atom_sites_solution_primary direct
_atom_sites_solution_secondary difmap
_audit_creation_method SHELXL-2014/7
_cell_angle_alpha 69.6670(10)
_cell_angle_beta 75.3860(10)
_cell_angle_gamma 68.7670(10)
_cell_formula_units_Z 2
_cell_length_a 12.7441(2)
_cell_length_b 15.5507(2)
_cell_length_c 20.9457(3)
_cell_measurement_reflns_used 41908
_cell_measurement_temperature 103(2)
_cell_measurement_theta_max 25.999
_cell_measurement_theta_min 1.733
_cell_volume 3589.95(9)
_computing_cell_refinement CrysAlisPro
_computing_data_collection CrystalClear
_computing_data_reduction CrysAlisPro
_computing_molecular_graphics 'Yadokari-XG 2011 (Wakita Nemoto et al., 2011)'
_computing_publication_material 'Yadokari-XG 2011 (Wakita,Nemoto et al., 2011)'
_computing_structure_refinement 'SHELXL-2014/7 (Sheldrick, 2014)'
_computing_structure_solution SIR2004
_diffrn_ambient_temperature 103(2)
_diffrn_detector_area_resol_mean 28.5714
_diffrn_measured_fraction_theta_full 0.979
_diffrn_measured_fraction_theta_max 0.978
_diffrn_measurement_device_type 'Rigaku Saturn'
_diffrn_measurement_method \w
_diffrn_radiation_type MoK\a
_diffrn_radiation_wavelength 0.71073
_diffrn_reflns_av_R_equivalents 0.0265
_diffrn_reflns_av_unetI/netI 0.0272
_diffrn_reflns_Laue_measured_fraction_full 0.979
_diffrn_reflns_Laue_measured_fraction_max 0.978
_diffrn_reflns_limit_h_max 15
_diffrn_reflns_limit_h_min -15
_diffrn_reflns_limit_k_max 19
_diffrn_reflns_limit_k_min -19
_diffrn_reflns_limit_l_max 25
_diffrn_reflns_limit_l_min -25
_diffrn_reflns_number 41908
_diffrn_reflns_point_group_measured_fraction_full 0.979
_diffrn_reflns_point_group_measured_fraction_max 0.978
_diffrn_reflns_theta_full 25.242
_diffrn_reflns_theta_max 25.999
_diffrn_reflns_theta_min 1.733
_diffrn_source 'fine-focus sealed tube'
_exptl_absorpt_coefficient_mu 1.007
_exptl_absorpt_correction_T_max 0.864
_exptl_absorpt_correction_T_min 0.809
_exptl_absorpt_correction_type multi-scan
_exptl_absorpt_process_details
;
 MULABS - Empirical Correction for Absorption Anisotropy.
 Blessing, R. H., Acta Cryst., A51, 33-38 (1995).
;
_exptl_crystal_colour colorless
_exptl_crystal_density_diffrn 1.148
_exptl_crystal_description plate
_exptl_crystal_F_000 1340
_exptl_crystal_size_max 0.220
_exptl_crystal_size_mid 0.200
_exptl_crystal_size_min 0.150
_refine_diff_density_max 0.362
_refine_diff_density_min -0.323
_refine_diff_density_rms 0.048
_refine_ls_extinction_method none
_refine_ls_goodness_of_fit_ref 1.018
_refine_ls_hydrogen_treatment constr
_refine_ls_matrix_type full
_refine_ls_number_parameters 683
_refine_ls_number_reflns 13807
_refine_ls_number_restraints 0
_refine_ls_restrained_S_all 1.018
_refine_ls_R_factor_all 0.0326
_refine_ls_R_factor_gt 0.0263
_refine_ls_shift/su_max 0.002
_refine_ls_shift/su_mean 0.000
_refine_ls_structure_factor_coef Fsqd
_refine_ls_weighting_details 'w=1/[\s^2^(Fo^2^)+(0.0271P)^2^+2.1584P] where P=(Fo^2^+2Fc^2^)/3'
_refine_ls_weighting_scheme calc
_refine_ls_wR_factor_gt 0.0609
_refine_ls_wR_factor_ref 0.0634
_reflns_Friedel_coverage 0.000
_reflns_number_gt 12279
_reflns_number_total 13807
_reflns_threshold_expression 'I > 2\s(I)'
_cod_data_source_file ja9b00129_si_003.cif
_cod_data_source_block compound14
_cod_original_cell_volume 3589.95(10)
_cod_database_code 4128203
_shelx_shelxl_version_number 2014/7
_shelx_space_group_comment
;
The symmetry employed for this shelxl refinement is uniquely defined
by the following loop, which should always be used as a source of
symmetry information in preference to the above space-group names.
They are only intended as comments.
;
_shelx_estimated_absorpt_t_min 0.809
_shelx_estimated_absorpt_t_max 0.864

loop_
_space_group_symop_operation_xyz
'x, y, z'
'-x, -y, -z'

loop_
_atom_site_label
_atom_site_type_symbol
_atom_site_fract_x
_atom_site_fract_y
_atom_site_fract_z
_atom_site_U_iso_or_equiv
_atom_site_adp_type
_atom_site_occupancy
_atom_site_site_symmetry_order
_atom_site_calc_flag
_atom_site_refinement_flags_posn
_atom_site_refinement_flags_adp
Ge1 Ge 0.71256(2) 0.20359(2) 0.19999(2) 0.00933(5) Uani 1 1 d . .
Ge2 Ge 0.75220(2) 0.28851(2) 0.31161(2) 0.00997(5) Uani 1 1 d . .
C1 C 0.61139(13) 0.32784(11) 0.21476(8) 0.0117(3) Uani 1 1 d . .
C2 C 0.63161(13) 0.36879(11) 0.25526(8) 0.0119(3) Uani 1 1 d . .
C3 C 0.88456(13) 0.22455(11) 0.25599(8) 0.0127(3) Uani 1 1 d . .
C4 C 0.86641(13) 0.17982(11) 0.21740(8) 0.0121(3) Uani 1 1 d . .
C5 C 0.50065(14) 0.36739(12) 0.18452(9) 0.0164(3) Uani 1 1 d . .
H5 H 0.5129 0.3472 0.1426 0.020 Uiso 1 1 calc R U
H5A H 0.4761 0.4386 0.1713 0.020 Uiso 1 1 calc R U
C6 C 0.40821(15) 0.33025(14) 0.23714(10) 0.0243(4) Uani 1 1 d . .
H6 H 0.4329 0.2598 0.2503 0.036 Uiso 1 1 calc R U
H6A H 0.3378 0.3551 0.2169 0.036 Uiso 1 1 calc R U
H6B H 0.3946 0.3520 0.2780 0.036 Uiso 1 1 calc R U
C7 C 0.55688(15) 0.46471(11) 0.26684(9) 0.0172(4) Uani 1 1 d . .
H7 H 0.5510 0.4619 0.3155 0.021 Uiso 1 1 calc R U
H7A H 0.4794 0.4784 0.2571 0.021 Uiso 1 1 calc R U
C8 C 0.60635(17) 0.54474(12) 0.22028(10) 0.0259(4) Uani 1 1 d . .
H8 H 0.6857 0.5279 0.2266 0.039 Uiso 1 1 calc R U
H8A H 0.5623 0.6049 0.2320 0.039 Uiso 1 1 calc R U
H8B H 0.6030 0.5530 0.1722 0.039 Uiso 1 1 calc R U
C9 C 1.00091(14) 0.21896(12) 0.26471(9) 0.0165(3) Uani 1 1 d . .
H9 H 1.0558 0.1565 0.2603 0.020 Uiso 1 1 calc R U
H9A H 0.9985 0.2229 0.3113 0.020 Uiso 1 1 calc R U
C10 C 1.04056(15) 0.30086(13) 0.21063(9) 0.0203(4) Uani 1 1 d . .
H10 H 1.0447 0.2960 0.1646 0.030 Uiso 1 1 calc R U
H10A H 1.1159 0.2963 0.2174 0.030 Uiso 1 1 calc R U
H10B H 0.9865 0.3627 0.2152 0.030 Uiso 1 1 calc R U
C11 C 0.96125(14) 0.10535(12) 0.18749(9) 0.0173(4) Uani 1 1 d . .
H11 H 1.0280 0.1294 0.1673 0.021 Uiso 1 1 calc R U
H11A H 0.9356 0.0964 0.1500 0.021 Uiso 1 1 calc R U
C12 C 0.99694(16) 0.00810(12) 0.24160(9) 0.0231(4) Uani 1 1 d . .
H12 H 1.0326 0.0147 0.2753 0.035 Uiso 1 1 calc R U
H12A H 1.0514 -0.0396 0.2191 0.035 Uiso 1 1 calc R U
H12B H 0.9297 -0.0129 0.2650 0.035 Uiso 1 1 calc R U
O1 O 0.66035(10) 0.11356(8) 0.26730(6) 0.0153(2) Uani 1 1 d . .
H1 H 0.6594 0.1199 0.3057 0.023 Uiso 1 1 calc R U
O2 O 0.68990(9) 0.19297(8) 0.36320(5) 0.0133(2) Uani 1 1 d . .
C13 C 0.70263(13) 0.19735(11) 0.10910(8) 0.0098(3) Uani 1 1 d . .
C14 C 0.75827(13) 0.24995(11) 0.04919(8) 0.0110(3) Uani 1 1 d . .
C15 C 0.73485(14) 0.26173(11) -0.01559(8) 0.0130(3) Uani 1 1 d . .
H15 H 0.7680 0.3018 -0.0548 0.016 Uiso 1 1 calc R U
C16 C 0.66557(13) 0.21754(11) -0.02504(8) 0.0120(3) Uani 1 1 d . .
C17 C 0.61749(14) 0.16099(11) 0.03356(8) 0.0131(3) Uani 1 1 d . .
H17 H 0.5731 0.1269 0.0283 0.016 Uiso 1 1 calc R U
C18 C 0.63105(13) 0.15159(11) 0.10008(8) 0.0107(3) Uani 1 1 d . .
C19 C 0.56776(13) 0.09028(11) 0.15816(8) 0.0113(3) Uani 1 1 d . .
H19 H 0.5710 0.1040 0.2007 0.014 Uiso 1 1 calc R U
C20 C 0.84834(13) 0.29354(11) 0.04759(8) 0.0124(3) Uani 1 1 d . .
H20 H 0.8626 0.2733 0.0962 0.015 Uiso 1 1 calc R U
C21 C 0.65091(15) 0.22537(12) -0.09736(8) 0.0166(3) Uani 1 1 d . .
Si1 Si 0.64861(4) -0.04179(3) 0.17078(2) 0.01512(10) Uani 1 1 d . .
Si2 Si 0.41073(4) 0.12361(3) 0.15400(2) 0.01525(10) Uani 1 1 d . .
C22 C 0.79194(16) -0.06601(13) 0.19181(10) 0.0268(4) Uani 1 1 d . .
H22 H 0.8337 -0.1346 0.1990 0.040 Uiso 1 1 calc R U
H22A H 0.7837 -0.0483 0.2338 0.040 Uiso 1 1 calc R U
H22B H 0.8339 -0.0279 0.1537 0.040 Uiso 1 1 calc R U
C23 C 0.66907(16) -0.08155(13) 0.09285(9) 0.0227(4) Uani 1 1 d . .
H23 H 0.7171 -0.0486 0.0554 0.034 Uiso 1 1 calc R U
H23A H 0.5950 -0.0657 0.0788 0.034 Uiso 1 1 calc R U
H23B H 0.7058 -0.1512 0.1035 0.034 Uiso 1 1 calc R U
C24 C 0.57054(18) -0.11496(13) 0.24458(10) 0.0309(5) Uani 1 1 d . .
H24 H 0.6167 -0.1827 0.2550 0.046 Uiso 1 1 calc R U
H24A H 0.4981 -0.1084 0.2324 0.046 Uiso 1 1 calc R U
H24B H 0.5558 -0.0921 0.2850 0.046 Uiso 1 1 calc R U
C25 C 0.33518(15) 0.10051(13) 0.24443(10) 0.0250(4) Uani 1 1 d . .
H25 H 0.3497 0.1387 0.2680 0.037 Uiso 1 1 calc R U
H25A H 0.3631 0.0320 0.2687 0.037 Uiso 1 1 calc R U
H25B H 0.2532 0.1187 0.2439 0.037 Uiso 1 1 calc R U
C26 C 0.35344(15) 0.25285(12) 0.10546(9) 0.0200(4) Uani 1 1 d . .
H26 H 0.2703 0.2712 0.1111 0.030 Uiso 1 1 calc R U
H26A H 0.3841 0.2620 0.0565 0.030 Uiso 1 1 calc R U
H26B H 0.3759 0.2932 0.1233 0.030 Uiso 1 1 calc R U
C27 C 0.37229(16) 0.05345(13) 0.11122(11) 0.0263(4) Uani 1 1 d . .
H27 H 0.2895 0.0741 0.1129 0.039 Uiso 1 1 calc R U
H27A H 0.3986 -0.0153 0.1352 0.039 Uiso 1 1 calc R U
H27B H 0.4087 0.0649 0.0631 0.039 Uiso 1 1 calc R U
Si3 Si 0.79992(4) 0.43096(3) 0.02050(2) 0.01527(10) Uani 1 1 d . .
Si4 Si 0.98848(4) 0.23488(3) -0.00254(2) 0.01475(10) Uani 1 1 d . .
C28 C 0.84767(18) 0.46855(13) 0.08101(10) 0.0278(4) Uani 1 1 d . .
H28 H 0.8180 0.5387 0.0717 0.042 Uiso 1 1 calc R U
H28A H 0.9310 0.4487 0.0747 0.042 Uiso 1 1 calc R U
H28B H 0.8191 0.4381 0.1285 0.042 Uiso 1 1 calc R U
C29 C 0.85794(17) 0.48883(13) -0.06905(10) 0.0277(4) Uani 1 1 d . .
H29 H 0.8259 0.4768 -0.1019 0.042 Uiso 1 1 calc R U
H29A H 0.9410 0.4617 -0.0760 0.042 Uiso 1 1 calc R U
H29B H 0.8374 0.5583 -0.0762 0.042 Uiso 1 1 calc R U
C30 C 0.64266(15) 0.48074(13) 0.02577(11) 0.0263(4) Uani 1 1 d . .
H30 H 0.6210 0.5511 0.0094 0.039 Uiso 1 1 calc R U
H30A H 0.6075 0.4606 0.0736 0.039 Uiso 1 1 calc R U
H30B H 0.6166 0.4567 -0.0030 0.039 Uiso 1 1 calc R U
C31 C 1.10399(15) 0.26670(13) 0.01555(10) 0.0225(4) Uani 1 1 d . .
H31 H 1.1107 0.2396 0.0647 0.034 Uiso 1 1 calc R U
H31A H 1.0856 0.3369 0.0029 0.034 Uiso 1 1 calc R U
H31B H 1.1762 0.2403 -0.0114 0.034 Uiso 1 1 calc R U
C32 C 1.02236(16) 0.10109(13) 0.02117(9) 0.0235(4) Uani 1 1 d . .
H32 H 1.0707 0.0777 -0.0176 0.035 Uiso 1 1 calc R U
H32A H 0.9516 0.0842 0.0321 0.035 Uiso 1 1 calc R U
H32B H 1.0625 0.0713 0.0614 0.035 Uiso 1 1 calc R U
C33 C 0.99372(17) 0.27101(14) -0.09830(9) 0.0262(4) Uani 1 1 d . .
H33 H 0.9607 0.3409 -0.1152 0.039 Uiso 1 1 calc R U
H33A H 0.9502 0.2390 -0.1097 0.039 Uiso 1 1 calc R U
H33B H 1.0730 0.2520 -0.1201 0.039 Uiso 1 1 calc R U
C34 C 0.66121(18) 0.32106(13) -0.14887(9) 0.0258(4) Uani 1 1 d . .
H34 H 0.6074 0.3745 -0.1317 0.039 Uiso 1 1 calc R U
H34A H 0.6440 0.3263 -0.1934 0.039 Uiso 1 1 calc R U
H34B H 0.7389 0.3235 -0.1545 0.039 Uiso 1 1 calc R U
C35 C 0.74499(17) 0.14242(14) -0.12051(10) 0.0273(4) Uani 1 1 d . .
H35 H 0.8195 0.1481 -0.1215 0.041 Uiso 1 1 calc R U
H35A H 0.7372 0.1454 -0.1666 0.041 Uiso 1 1 calc R U
H35B H 0.7383 0.0809 -0.0882 0.041 Uiso 1 1 calc R U
C36 C 0.53509(16) 0.21721(14) -0.09786(9) 0.0243(4) Uani 1 1 d . .
H36 H 0.5284 0.1548 -0.0671 0.036 Uiso 1 1 calc R U
H36A H 0.5281 0.2226 -0.1447 0.036 Uiso 1 1 calc R U
H36B H 0.4745 0.2690 -0.0820 0.036 Uiso 1 1 calc R U
C37 C 0.77008(13) 0.30809(11) 0.39507(8) 0.0107(3) Uani 1 1 d . .
C38 C 0.72344(13) 0.24435(11) 0.45092(8) 0.0121(3) Uani 1 1 d . .
C39 C 0.72122(14) 0.24252(11) 0.51850(8) 0.0145(3) Uani 1 1 d . .
H39 H 0.6880 0.1999 0.5556 0.017 Uiso 1 1 calc R U
C40 C 0.76641(14) 0.30144(12) 0.53243(8) 0.0151(3) Uani 1 1 d . .
C41 C 0.81499(14) 0.36270(12) 0.47652(8) 0.0152(3) Uani 1 1 d . .
H41 H 0.8466 0.4034 0.4854 0.018 Uiso 1 1 calc R U
C42 C 0.63644(15) 0.57753(13) 0.37547(9) 0.0212(4) Uani 1 1 d . .
H42 H 0.5908 0.6455 0.3644 0.032 Uiso 1 1 calc R U
H42A H 0.6275 0.5491 0.4255 0.032 Uiso 1 1 calc R U
H42B H 0.6107 0.5432 0.3541 0.032 Uiso 1 1 calc R U
C43 C 0.81945(13) 0.36717(11) 0.40845(8) 0.0116(3) Uani 1 1 d . .
C44 C 0.67865(14) 0.17531(11) 0.43755(8) 0.0122(3) Uani 1 1 d . .
C45 C 0.76603(16) 0.30013(13) 0.60600(9) 0.0203(4) Uani 1 1 d . .
C46 C 0.87686(13) 0.43574(11) 0.35269(8) 0.0119(3) Uani 1 1 d . .
H46 H 0.8782 0.4232 0.3087 0.014 Uiso 1 1 calc R U
Si5 Si 0.78923(4) 0.56773(3) 0.34191(2) 0.01619(10) Uani 1 1 d . .
Si6 Si 1.03259(4) 0.41077(3) 0.35902(2) 0.01520(10) Uani 1 1 d . .
Si7 Si 0.51833(4) 0.19959(3) 0.46682(2) 0.01484(10) Uani 1 1 d . .
Si8 Si 0.77847(4) 0.04683(3) 0.46663(2) 0.01494(10) Uani 1 1 d . .
C47 C 0.82847(17) 0.63191(14) 0.38863(12) 0.0304(5) Uani 1 1 d . .
H47 H 0.7772 0.6980 0.3812 0.046 Uiso 1 1 calc R U
H47A H 0.9071 0.6331 0.3713 0.046 Uiso 1 1 calc R U
H47B H 0.8217 0.5983 0.4380 0.046 Uiso 1 1 calc R U
C48 C 0.81123(17) 0.63338(13) 0.24804(10) 0.0279(4) Uani 1 1 d . .
H48 H 0.8412 0.5870 0.2211 0.042 Uiso 1 1 calc R U
H48A H 0.8655 0.6688 0.2398 0.042 Uiso 1 1 calc R U
H48B H 0.7385 0.6786 0.2342 0.042 Uiso 1 1 calc R U
C49 C 1.09466(16) 0.48782(14) 0.27900(10) 0.0257(4) Uani 1 1 d . .
H49 H 1.1762 0.4725 0.2793 0.039 Uiso 1 1 calc R U
H49A H 1.0568 0.5557 0.2770 0.039 Uiso 1 1 calc R U
H49B H 1.0835 0.4757 0.2387 0.039 Uiso 1 1 calc R U
C50 C 1.11639(16) 0.28134(13) 0.37126(10) 0.0251(4) Uani 1 1 d . .
H50 H 1.1325 0.2660 0.3275 0.038 Uiso 1 1 calc R U
H50A H 1.0725 0.2412 0.4058 0.038 Uiso 1 1 calc R U
H50B H 1.1881 0.2689 0.3869 0.038 Uiso 1 1 calc R U
C51 C 1.05781(16) 0.43637(15) 0.43382(10) 0.0272(4) Uani 1 1 d . .
H51 H 1.1383 0.4310 0.4289 0.041 Uiso 1 1 calc R U
H51A H 1.0374 0.3899 0.4766 0.041 Uiso 1 1 calc R U
H51B H 1.0109 0.5016 0.4352 0.041 Uiso 1 1 calc R U
C52 C 0.44716(16) 0.33173(13) 0.43860(10) 0.0271(4) Uani 1 1 d . .
H52 H 0.3662 0.3456 0.4577 0.041 Uiso 1 1 calc R U
H52A H 0.4552 0.3541 0.3882 0.041 Uiso 1 1 calc R U
H52B H 0.4826 0.3650 0.4550 0.041 Uiso 1 1 calc R U
C53 C 0.46256(15) 0.14043(14) 0.42475(9) 0.0225(4) Uani 1 1 d . .
H53 H 0.3794 0.1591 0.4352 0.034 Uiso 1 1 calc R U
H53A H 0.4938 0.0704 0.4421 0.034 Uiso 1 1 calc R U
H53B H 0.4852 0.1607 0.3748 0.034 Uiso 1 1 calc R U
C54 C 0.47868(15) 0.15709(13) 0.56211(9) 0.0218(4) Uani 1 1 d . .
H54 H 0.5041 0.1904 0.5844 0.033 Uiso 1 1 calc R U
H54A H 0.5152 0.0876 0.5784 0.033 Uiso 1 1 calc R U
H54B H 0.3959 0.1709 0.5734 0.033 Uiso 1 1 calc R U
C55 C 0.74730(17) -0.03592(13) 0.43251(10) 0.0247(4) Uani 1 1 d . .
H55 H 0.7533 -0.0114 0.3823 0.037 Uiso 1 1 calc R U
H55A H 0.6701 -0.0397 0.4520 0.037 Uiso 1 1 calc R U
H55B H 0.8021 -0.1001 0.4453 0.037 Uiso 1 1 calc R U
C56 C 0.77080(16) -0.00339(13) 0.56192(9) 0.0235(4) Uani 1 1 d . .
H56 H 0.8250 -0.0682 0.5732 0.035 Uiso 1 1 calc R U
H56A H 0.6936 -0.0065 0.5823 0.035 Uiso 1 1 calc R U
H56B H 0.7898 0.0381 0.5804 0.035 Uiso 1 1 calc R U
C57 C 0.92517(15) 0.05209(13) 0.42692(9) 0.0212(4) Uani 1 1 d . .
H57 H 0.9793 -0.0126 0.4389 0.032 Uiso 1 1 calc R U
H57A H 0.9446 0.0946 0.4442 0.032 Uiso 1 1 calc R U
H57B H 0.9288 0.0770 0.3768 0.032 Uiso 1 1 calc R U
C58 C 0.88903(18) 0.26842(17) 0.61957(10) 0.0365(5) Uani 1 1 d . .
H58 H 0.9289 0.2044 0.6130 0.055 Uiso 1 1 calc R U
H58A H 0.8892 0.2661 0.6669 0.055 Uiso 1 1 calc R U
H58B H 0.9276 0.3144 0.5874 0.055 Uiso 1 1 calc R U
C59 C 0.70438(19) 0.40127(15) 0.61430(10) 0.0321(5) Uani 1 1 d . .
H59 H 0.7425 0.4467 0.5807 0.048 Uiso 1 1 calc R U
H59A H 0.7060 0.4010 0.6609 0.048 Uiso 1 1 calc R U
H59B H 0.6253 0.4208 0.6067 0.048 Uiso 1 1 calc R U
C60 C 0.7056(2) 0.23148(15) 0.66013(9) 0.0323(5) Uani 1 1 d . .
H60 H 0.6272 0.2497 0.6516 0.048 Uiso 1 1 calc R U
H60A H 0.7049 0.2352 0.7060 0.048 Uiso 1 1 calc R U
H60B H 0.7458 0.1656 0.6575 0.048 Uiso 1 1 calc R U

loop_
_atom_site_aniso_label
_atom_site_aniso_U_11
_atom_site_aniso_U_22
_atom_site_aniso_U_33
_atom_site_aniso_U_23
_atom_site_aniso_U_13
_atom_site_aniso_U_12
Ge1 0.00933(9) 0.01007(8) 0.00932(8) -0.00353(6) -0.00126(6) -0.00308(6)
Ge2 0.01146(9) 0.01034(8) 0.00906(8) -0.00284(6) -0.00158(6) -0.00423(6)
C1 0.0110(8) 0.0107(7) 0.0112(8) -0.0011(6) -0.0007(6) -0.0033(6)
C2 0.0123(8) 0.0110(7) 0.0108(8) -0.0016(6) -0.0009(6) -0.0037(6)
C3 0.0112(8) 0.0142(8) 0.0102(8) -0.0017(6) -0.0006(6) -0.0036(6)
C4 0.0099(8) 0.0137(8) 0.0104(8) -0.0013(6) -0.0010(6) -0.0033(6)
C5 0.0140(8) 0.0158(8) 0.0199(9) -0.0078(7) -0.0060(7) -0.0002(7)
C6 0.0140(9) 0.0331(10) 0.0287(10) -0.0147(8) -0.0017(8) -0.0057(8)
C7 0.0186(9) 0.0137(8) 0.0208(9) -0.0079(7) -0.0065(7) -0.0011(7)
C8 0.0363(11) 0.0139(8) 0.0277(10) -0.0046(7) -0.0091(9) -0.0060(8)
C9 0.0126(8) 0.0214(9) 0.0175(9) -0.0060(7) -0.0030(7) -0.0062(7)
C10 0.0169(9) 0.0282(9) 0.0196(9) -0.0090(8) 0.0007(7) -0.0114(8)
C11 0.0142(9) 0.0209(9) 0.0165(9) -0.0083(7) -0.0027(7) -0.0020(7)
C12 0.0222(10) 0.0187(9) 0.0258(10) -0.0086(8) -0.0065(8) 0.0011(7)
O1 0.0211(6) 0.0173(6) 0.0099(6) -0.0034(5) -0.0008(5) -0.0100(5)
O2 0.0180(6) 0.0147(5) 0.0091(5) -0.0025(4) -0.0011(5) -0.0086(5)
C13 0.0090(8) 0.0096(7) 0.0110(8) -0.0044(6) -0.0014(6) -0.0018(6)
C14 0.0093(8) 0.0101(7) 0.0137(8) -0.0047(6) -0.0004(6) -0.0028(6)
C15 0.0148(8) 0.0131(8) 0.0107(8) -0.0011(6) -0.0003(6) -0.0070(6)
C16 0.0123(8) 0.0116(7) 0.0117(8) -0.0035(6) -0.0024(6) -0.0024(6)
C17 0.0137(8) 0.0136(8) 0.0159(8) -0.0050(6) -0.0038(7) -0.0068(6)
C18 0.0093(8) 0.0086(7) 0.0125(8) -0.0030(6) -0.0006(6) -0.0015(6)
C19 0.0117(8) 0.0118(7) 0.0122(8) -0.0038(6) -0.0004(6) -0.0060(6)
C20 0.0136(8) 0.0142(8) 0.0112(8) -0.0025(6) -0.0010(6) -0.0078(6)
C21 0.0229(9) 0.0170(8) 0.0126(8) -0.0030(7) -0.0046(7) -0.0089(7)
Si1 0.0165(2) 0.0114(2) 0.0165(2) -0.00413(18) 0.00060(19) -0.00496(18)
Si2 0.0118(2) 0.0150(2) 0.0203(2) -0.00497(18) -0.00079(19) -0.00661(18)
C22 0.0251(10) 0.0194(9) 0.0370(11) -0.0130(8) -0.0116(9) 0.0018(8)
C23 0.0214(10) 0.0232(9) 0.0283(10) -0.0145(8) 0.0014(8) -0.0088(8)
C24 0.0360(12) 0.0146(9) 0.0297(11) -0.0013(8) 0.0075(9) -0.0065(8)
C25 0.0164(9) 0.0237(9) 0.0293(10) -0.0066(8) 0.0068(8) -0.0074(8)
C26 0.0156(9) 0.0181(9) 0.0268(10) -0.0063(7) -0.0049(7) -0.0046(7)
C27 0.0205(10) 0.0251(10) 0.0404(12) -0.0115(9) -0.0076(8) -0.0108(8)
Si3 0.0156(2) 0.0129(2) 0.0179(2) -0.00126(18) -0.00265(19) -0.00788(18)
Si4 0.0140(2) 0.0177(2) 0.0139(2) -0.00513(18) 0.00101(18) -0.00775(18)
C28 0.0354(11) 0.0202(9) 0.0350(11) -0.0088(8) -0.0117(9) -0.0112(8)
C29 0.0273(11) 0.0185(9) 0.0278(10) 0.0024(8) 0.0000(8) -0.0073(8)
C30 0.0188(10) 0.0193(9) 0.0365(11) -0.0036(8) -0.0037(8) -0.0052(7)
C31 0.0140(9) 0.0287(10) 0.0272(10) -0.0111(8) 0.0021(7) -0.0093(8)
C32 0.0263(10) 0.0221(9) 0.0222(9) -0.0115(8) 0.0056(8) -0.0085(8)
C33 0.0251(10) 0.0341(11) 0.0166(9) -0.0077(8) 0.0027(8) -0.0092(8)
C34 0.0391(12) 0.0279(10) 0.0159(9) 0.0012(8) -0.0104(8) -0.0192(9)
C35 0.0338(11) 0.0307(10) 0.0205(10) -0.0134(8) -0.0070(8) -0.0053(9)
C36 0.0295(11) 0.0296(10) 0.0183(9) -0.0009(8) -0.0109(8) -0.0148(8)
C37 0.0109(8) 0.0109(7) 0.0100(8) -0.0037(6) -0.0023(6) -0.0018(6)
C38 0.0107(8) 0.0111(7) 0.0140(8) -0.0035(6) -0.0028(6) -0.0021(6)
C39 0.0163(9) 0.0145(8) 0.0115(8) -0.0016(6) -0.0007(7) -0.0064(7)
C40 0.0164(9) 0.0172(8) 0.0124(8) -0.0054(6) -0.0022(7) -0.0046(7)
C41 0.0168(9) 0.0158(8) 0.0168(8) -0.0075(7) -0.0033(7) -0.0060(7)
C42 0.0161(9) 0.0215(9) 0.0252(10) -0.0102(7) 0.0001(7) -0.0034(7)
C43 0.0100(8) 0.0100(7) 0.0136(8) -0.0036(6) -0.0015(6) -0.0013(6)
C44 0.0151(8) 0.0144(8) 0.0079(7) -0.0024(6) 0.0001(6) -0.0074(6)
C45 0.0272(10) 0.0263(9) 0.0121(8) -0.0059(7) -0.0030(7) -0.0130(8)
C46 0.0142(8) 0.0119(7) 0.0114(8) -0.0044(6) -0.0003(6) -0.0059(6)
Si5 0.0159(2) 0.0119(2) 0.0210(2) -0.00578(18) -0.00022(19) -0.00498(18)
Si6 0.0134(2) 0.0165(2) 0.0190(2) -0.00853(19) -0.00122(19) -0.00567(18)
Si7 0.0133(2) 0.0155(2) 0.0152(2) -0.00380(18) 0.00061(18) -0.00608(18)
Si8 0.0151(2) 0.0130(2) 0.0149(2) -0.00109(18) -0.00195(18) -0.00509(18)
C47 0.0255(11) 0.0234(10) 0.0512(13) -0.0232(9) -0.0049(9) -0.0058(8)
C48 0.0267(11) 0.0179(9) 0.0304(11) 0.0031(8) -0.0020(8) -0.0077(8)
C49 0.0184(10) 0.0272(10) 0.0313(11) -0.0088(8) 0.0040(8) -0.0113(8)
C50 0.0218(10) 0.0223(9) 0.0349(11) -0.0123(8) -0.0134(8) -0.0005(8)
C51 0.0220(10) 0.0360(11) 0.0330(11) -0.0201(9) -0.0057(8) -0.0084(8)
C52 0.0188(10) 0.0205(9) 0.0342(11) -0.0045(8) 0.0004(8) -0.0031(8)
C53 0.0181(9) 0.0315(10) 0.0225(9) -0.0088(8) -0.0013(7) -0.0127(8)
C54 0.0198(9) 0.0271(10) 0.0185(9) -0.0076(7) 0.0033(7) -0.0101(8)
C55 0.0277(10) 0.0168(9) 0.0304(10) -0.0060(8) -0.0059(8) -0.0071(8)
C56 0.0221(10) 0.0211(9) 0.0195(9) 0.0013(7) -0.0023(8) -0.0049(8)
C57 0.0165(9) 0.0228(9) 0.0191(9) -0.0012(7) -0.0031(7) -0.0043(7)
C58 0.0361(12) 0.0570(14) 0.0210(10) -0.0084(10) -0.0124(9) -0.0162(11)
C59 0.0484(13) 0.0341(11) 0.0195(10) -0.0153(8) 0.0029(9) -0.0169(10)
C60 0.0538(14) 0.0390(12) 0.0123(9) -0.0051(8) -0.0033(9) -0.0265(11)

loop_
_atom_type_symbol
_atom_type_description
_atom_type_scat_dispersion_real
_atom_type_scat_dispersion_imag
_atom_type_scat_source
Ge Ge 0.1547 1.8001 'International Tables Vol C Tables 4.2.6.8 and 6.1.1.4'
Si Si 0.0817 0.0704 'International Tables Vol C Tables 4.2.6.8 and 6.1.1.4'
C C 0.0033 0.0016 'International Tables Vol C Tables 4.2.6.8 and 6.1.1.4'
H H 0.0000 0.0000 'International Tables Vol C Tables 4.2.6.8 and 6.1.1.4'
O O 0.0106 0.0060 'International Tables Vol C Tables 4.2.6.8 and 6.1.1.4'

loop_
_geom_angle_atom_site_label_1
_geom_angle_atom_site_label_2
_geom_angle_atom_site_label_3
_geom_angle
O1 Ge1 C4 104.80(6)
O1 Ge1 C1 105.34(6)
C4 Ge1 C1 110.31(6)
O1 Ge1 C13 110.16(6)
C4 Ge1 C13 115.63(6)
C1 Ge1 C13 110.00(6)
O2 Ge2 C3 103.40(6)
O2 Ge2 C2 98.85(6)
C3 Ge2 C2 109.84(6)
O2 Ge2 C37 90.50(6)
C3 Ge2 C37 119.97(6)
C2 Ge2 C37 125.41(6)
C2 C1 C5 121.91(14)
C2 C1 Ge1 122.59(12)
C5 C1 Ge1 115.04(11)
C1 C2 C7 123.98(14)
C1 C2 Ge2 115.79(11)
C7 C2 Ge2 119.58(11)
C4 C3 C9 124.03(15)
C4 C3 Ge2 117.08(12)
C9 C3 Ge2 118.53(11)
C3 C4 C11 122.50(14)
C3 C4 Ge1 121.14(12)
C11 C4 Ge1 116.31(11)
C1 C5 C6 110.11(14)
C1 C5 H5 109.6
C6 C5 H5 109.6
C1 C5 H5A 109.6
C6 C5 H5A 109.6
H5 C5 H5A 108.2
C5 C6 H6 109.5
C5 C6 H6A 109.5
H6 C6 H6A 109.5
C5 C6 H6B 109.5
H6 C6 H6B 109.5
H6A C6 H6B 109.5
C2 C7 C8 110.39(14)
C2 C7 H7 109.6
C8 C7 H7 109.6
C2 C7 H7A 109.6
C8 C7 H7A 109.6
H7 C7 H7A 108.1
C7 C8 H8 109.5
C7 C8 H8A 109.5
H8 C8 H8A 109.5
C7 C8 H8B 109.5
H8 C8 H8B 109.5
H8A C8 H8B 109.5
C3 C9 C10 110.70(14)
C3 C9 H9 109.5
C10 C9 H9 109.5
C3 C9 H9A 109.5
C10 C9 H9A 109.5
H9 C9 H9A 108.1
C9 C10 H10 109.5
C9 C10 H10A 109.5
H10 C10 H10A 109.5
C9 C10 H10B 109.5
H10 C10 H10B 109.5
H10A C10 H10B 109.5
C4 C11 C12 112.37(14)
C4 C11 H11 109.1
C12 C11 H11 109.1
C4 C11 H11A 109.1
C12 C11 H11A 109.1
H11 C11 H11A 107.9
C11 C12 H12 109.5
C11 C12 H12A 109.5
H12 C12 H12A 109.5
C11 C12 H12B 109.5
H12 C12 H12B 109.5
H12A C12 H12B 109.5
Ge1 O1 H1 109.5
C44 O2 Ge2 114.47(9)
C14 C13 C18 117.60(14)
C14 C13 Ge1 119.02(11)
C18 C13 Ge1 122.95(11)
C15 C14 C13 119.86(14)
C15 C14 C20 114.54(14)
C13 C14 C20 125.55(14)
C16 C15 C14 122.89(15)
C16 C15 H15 118.6
C14 C15 H15 118.6
C15 C16 C17 116.71(14)
C15 C16 C21 120.95(14)
C17 C16 C21 122.18(14)
C16 C17 C18 123.22(14)
C16 C17 H17 118.4
C18 C17 H17 118.4
C17 C18 C13 119.42(14)
C17 C18 C19 115.86(13)
C13 C18 C19 124.71(14)
C18 C19 Si1 110.41(10)
C18 C19 Si2 114.83(11)
Si1 C19 Si2 115.00(8)
C18 C19 H19 105.1
Si1 C19 H19 105.1
Si2 C19 H19 105.1
C14 C20 Si3 113.97(11)
C14 C20 Si4 109.50(10)
Si3 C20 Si4 115.29(8)
C14 C20 H20 105.7
Si3 C20 H20 105.7
Si4 C20 H20 105.7
C36 C21 C16 111.30(14)
C36 C21 C34 108.12(14)
C16 C21 C34 111.71(13)
C36 C21 C35 108.96(14)
C16 C21 C35 107.75(13)
C34 C21 C35 108.94(15)
C22 Si1 C23 107.74(8)
C22 Si1 C24 108.42(10)
C23 Si1 C24 109.05(9)
C22 Si1 C19 109.24(8)
C23 Si1 C19 113.08(8)
C24 Si1 C19 109.21(8)
C26 Si2 C25 110.10(8)
C26 Si2 C27 105.57(8)
C25 Si2 C27 106.76(9)
C26 Si2 C19 111.24(7)
C25 Si2 C19 107.61(8)
C27 Si2 C19 115.44(8)
Si1 C22 H22 109.5
Si1 C22 H22A 109.5
H22 C22 H22A 109.5
Si1 C22 H22B 109.5
H22 C22 H22B 109.5
H22A C22 H22B 109.5
Si1 C23 H23 109.5
Si1 C23 H23A 109.5
H23 C23 H23A 109.5
Si1 C23 H23B 109.5
H23 C23 H23B 109.5
H23A C23 H23B 109.5
Si1 C24 H24 109.5
Si1 C24 H24A 109.5
H24 C24 H24A 109.5
Si1 C24 H24B 109.5
H24 C24 H24B 109.5
H24A C24 H24B 109.5
Si2 C25 H25 109.5
Si2 C25 H25A 109.5
H25 C25 H25A 109.5
Si2 C25 H25B 109.5
H25 C25 H25B 109.5
H25A C25 H25B 109.5
Si2 C26 H26 109.5
Si2 C26 H26A 109.5
H26 C26 H26A 109.5
Si2 C26 H26B 109.5
H26 C26 H26B 109.5
H26A C26 H26B 109.5
Si2 C27 H27 109.5
Si2 C27 H27A 109.5
H27 C27 H27A 109.5
Si2 C27 H27B 109.5
H27 C27 H27B 109.5
H27A C27 H27B 109.5
C30 Si3 C28 109.22(9)
C30 Si3 C29 105.72(9)
C28 Si3 C29 108.12(9)
C30 Si3 C20 111.55(8)
C28 Si3 C20 106.90(8)
C29 Si3 C20 115.21(8)
C31 Si4 C32 110.07(9)
C31 Si4 C33 107.96(9)
C32 Si4 C33 102.53(9)
C31 Si4 C20 107.80(8)
C32 Si4 C20 112.50(8)
C33 Si4 C20 115.81(8)
Si3 C28 H28 109.5
Si3 C28 H28A 109.5
H28 C28 H28A 109.5
Si3 C28 H28B 109.5
H28 C28 H28B 109.5
H28A C28 H28B 109.5
Si3 C29 H29 109.5
Si3 C29 H29A 109.5
H29 C29 H29A 109.5
Si3 C29 H29B 109.5
H29 C29 H29B 109.5
H29A C29 H29B 109.5
Si3 C30 H30 109.5
Si3 C30 H30A 109.5
H30 C30 H30A 109.5
Si3 C30 H30B 109.5
H30 C30 H30B 109.5
H30A C30 H30B 109.5
Si4 C31 H31 109.5
Si4 C31 H31A 109.5
H31 C31 H31A 109.5
Si4 C31 H31B 109.5
H31 C31 H31B 109.5
H31A C31 H31B 109.5
Si4 C32 H32 109.5
Si4 C32 H32A 109.5
H32 C32 H32A 109.5
Si4 C32 H32B 109.5
H32 C32 H32B 109.5
H32A C32 H32B 109.5
Si4 C33 H33 109.5
Si4 C33 H33A 109.5
H33 C33 H33A 109.5
Si4 C33 H33B 109.5
H33 C33 H33B 109.5
H33A C33 H33B 109.5
C21 C34 H34 109.5
C21 C34 H34A 109.5
H34 C34 H34A 109.5
C21 C34 H34B 109.5
H34 C34 H34B 109.5
H34A C34 H34B 109.5
C21 C35 H35 109.5
C21 C35 H35A 109.5
H35 C35 H35A 109.5
C21 C35 H35B 109.5
H35 C35 H35B 109.5
H35A C35 H35B 109.5
C21 C36 H36 109.5
C21 C36 H36A 109.5
H36 C36 H36A 109.5
C21 C36 H36B 109.5
H36 C36 H36B 109.5
H36A C36 H36B 109.5
C38 C37 C43 118.85(14)
C38 C37 Ge2 106.65(11)
C43 C37 Ge2 134.48(12)
C39 C38 C37 120.48(14)
C39 C38 C44 120.04(14)
C37 C38 C44 119.45(14)
C40 C39 C38 121.38(15)
C40 C39 H39 119.3
C38 C39 H39 119.3
C39 C40 C41 117.52(15)
C39 C40 C45 122.38(15)
C41 C40 C45 120.09(15)
C43 C41 C40 123.33(15)
C43 C41 H41 118.3
C40 C41 H41 118.3
Si5 C42 H42 109.5
Si5 C42 H42A 109.5
H42 C42 H42A 109.5
Si5 C42 H42B 109.5
H42 C42 H42B 109.5
H42A C42 H42B 109.5
C41 C43 C37 118.37(14)
C41 C43 C46 117.81(14)
C37 C43 C46 123.82(14)
O2 C44 C38 108.85(12)
O2 C44 Si7 103.39(10)
C38 C44 Si7 112.24(11)
O2 C44 Si8 102.98(10)
C38 C44 Si8 109.21(10)
Si7 C44 Si8 119.17(8)
C60 C45 C59 107.80(16)
C60 C45 C58 108.28(16)
C59 C45 C58 109.57(16)
C60 C45 C40 112.60(14)
C59 C45 C40 109.35(14)
C58 C45 C40 109.20(15)
C43 C46 Si6 114.30(11)
C43 C46 Si5 112.67(11)
Si6 C46 Si5 113.17(8)
C43 C46 H46 105.2
Si6 C46 H46 105.2
Si5 C46 H46 105.2
C42 Si5 C47 105.07(9)
C42 Si5 C48 112.09(9)
C47 Si5 C48 106.44(9)
C42 Si5 C46 110.04(8)
C47 Si5 C46 115.76(8)
C48 Si5 C46 107.48(8)
C50 Si6 C49 110.68(9)
C50 Si6 C51 102.48(9)
C49 Si6 C51 107.38(9)
C50 Si6 C46 112.70(8)
C49 Si6 C46 107.97(8)
C51 Si6 C46 115.45(8)
C52 Si7 C53 108.17(9)
C52 Si7 C54 107.71(9)
C53 Si7 C54 108.99(8)
C52 Si7 C44 108.76(8)
C53 Si7 C44 109.31(8)
C54 Si7 C44 113.75(8)
C57 Si8 C56 110.10(8)
C57 Si8 C55 107.39(9)
C56 Si8 C55 108.54(9)
C57 Si8 C44 106.38(7)
C56 Si8 C44 113.67(8)
C55 Si8 C44 110.58(8)
Si5 C47 H47 109.5
Si5 C47 H47A 109.5
H47 C47 H47A 109.5
Si5 C47 H47B 109.5
H47 C47 H47B 109.5
H47A C47 H47B 109.5
Si5 C48 H48 109.5
Si5 C48 H48A 109.5
H48 C48 H48A 109.5
Si5 C48 H48B 109.5
H48 C48 H48B 109.5
H48A C48 H48B 109.5
Si6 C49 H49 109.5
Si6 C49 H49A 109.5
H49 C49 H49A 109.5
Si6 C49 H49B 109.5
H49 C49 H49B 109.5
H49A C49 H49B 109.5
Si6 C50 H50 109.5
Si6 C50 H50A 109.5
H50 C50 H50A 109.5
Si6 C50 H50B 109.5
H50 C50 H50B 109.5
H50A C50 H50B 109.5
Si6 C51 H51 109.5
Si6 C51 H51A 109.5
H51 C51 H51A 109.5
Si6 C51 H51B 109.5
H51 C51 H51B 109.5
H51A C51 H51B 109.5
Si7 C52 H52 109.5
Si7 C52 H52A 109.5
H52 C52 H52A 109.5
Si7 C52 H52B 109.5
H52 C52 H52B 109.5
H52A C52 H52B 109.5
Si7 C53 H53 109.5
Si7 C53 H53A 109.5
H53 C53 H53A 109.5
Si7 C53 H53B 109.5
H53 C53 H53B 109.5
H53A C53 H53B 109.5
Si7 C54 H54 109.5
Si7 C54 H54A 109.5
H54 C54 H54A 109.5
Si7 C54 H54B 109.5
H54 C54 H54B 109.5
H54A C54 H54B 109.5
Si8 C55 H55 109.5
Si8 C55 H55A 109.5
H55 C55 H55A 109.5
Si8 C55 H55B 109.5
H55 C55 H55B 109.5
H55A C55 H55B 109.5
Si8 C56 H56 109.5
Si8 C56 H56A 109.5
H56 C56 H56A 109.5
Si8 C56 H56B 109.5
H56 C56 H56B 109.5
H56A C56 H56B 109.5
Si8 C57 H57 109.5
Si8 C57 H57A 109.5
H57 C57 H57A 109.5
Si8 C57 H57B 109.5
H57 C57 H57B 109.5
H57A C57 H57B 109.5
C45 C58 H58 109.5
C45 C58 H58A 109.5
H58 C58 H58A 109.5
C45 C58 H58B 109.5
H58 C58 H58B 109.5
H58A C58 H58B 109.5
C45 C59 H59 109.5
C45 C59 H59A 109.5
H59 C59 H59A 109.5
C45 C59 H59B 109.5
H59 C59 H59B 109.5
H59A C59 H59B 109.5
C45 C60 H60 109.5
C45 C60 H60A 109.5
H60 C60 H60A 109.5
C45 C60 H60B 109.5
H60 C60 H60B 109.5
H60A C60 H60B 109.5

loop_
_geom_bond_atom_site_label_1
_geom_bond_atom_site_label_2
_geom_bond_distance
Ge1 O1 1.7945(11)
Ge1 C4 1.9635(16)
Ge1 C1 1.9750(15)
Ge1 C13 1.9772(15)
Ge2 O2 1.8198(11)
Ge2 C3 1.9470(16)
Ge2 C2 1.9533(15)
Ge2 C37 1.9549(15)
C1 C2 1.340(2)
C1 C5 1.524(2)
C2 C7 1.515(2)
C3 C4 1.339(2)
C3 C9 1.507(2)
C4 C11 1.517(2)
C5 C6 1.527(2)
C5 H5 0.9900
C5 H5A 0.9900
C6 H6 0.9800
C6 H6A 0.9800
C6 H6B 0.9800
C7 C8 1.521(2)
C7 H7 0.9900
C7 H7A 0.9900
C8 H8 0.9800
C8 H8A 0.9800
C8 H8B 0.9800
C9 C10 1.528(2)
C9 H9 0.9900
C9 H9A 0.9900
C10 H10 0.9800
C10 H10A 0.9800
C10 H10B 0.9800
C11 C12 1.533(2)
C11 H11 0.9900
C11 H11A 0.9900
C12 H12 0.9800
C12 H12A 0.9800
C12 H12B 0.9800
O1 H1 0.8400
O2 C44 1.4628(18)
C13 C14 1.416(2)
C13 C18 1.423(2)
C14 C15 1.399(2)
C14 C20 1.519(2)
C15 C16 1.383(2)
C15 H15 0.9500
C16 C17 1.384(2)
C16 C21 1.531(2)
C17 C18 1.398(2)
C17 H17 0.9500
C18 C19 1.515(2)
C19 Si1 1.8912(16)
C19 Si2 1.8938(16)
C19 H19 1.0000
C20 Si3 1.9100(16)
C20 Si4 1.9140(17)
C20 H20 1.0000
C21 C36 1.529(2)
C21 C34 1.533(2)
C21 C35 1.536(2)
Si1 C22 1.8614(19)
Si1 C23 1.8666(18)
Si1 C24 1.8697(19)
Si2 C26 1.8702(17)
Si2 C25 1.8711(19)
Si2 C27 1.8764(18)
C22 H22 0.9800
C22 H22A 0.9800
C22 H22B 0.9800
C23 H23 0.9800
C23 H23A 0.9800
C23 H23B 0.9800
C24 H24 0.9800
C24 H24A 0.9800
C24 H24B 0.9800
C25 H25 0.9800
C25 H25A 0.9800
C25 H25B 0.9800
C26 H26 0.9800
C26 H26A 0.9800
C26 H26B 0.9800
C27 H27 0.9800
C27 H27A 0.9800
C27 H27B 0.9800
Si3 C30 1.8580(19)
Si3 C28 1.8657(18)
Si3 C29 1.8665(19)
Si4 C31 1.8695(18)
Si4 C32 1.8711(18)
Si4 C33 1.8762(18)
C28 H28 0.9800
C28 H28A 0.9800
C28 H28B 0.9800
C29 H29 0.9800
C29 H29A 0.9800
C29 H29B 0.9800
C30 H30 0.9800
C30 H30A 0.9800
C30 H30B 0.9800
C31 H31 0.9800
C31 H31A 0.9800
C31 H31B 0.9800
C32 H32 0.9800
C32 H32A 0.9800
C32 H32B 0.9800
C33 H33 0.9800
C33 H33A 0.9800
C33 H33B 0.9800
C34 H34 0.9800
C34 H34A 0.9800
C34 H34B 0.9800
C35 H35 0.9800
C35 H35A 0.9800
C35 H35B 0.9800
C36 H36 0.9800
C36 H36A 0.9800
C36 H36B 0.9800
C37 C38 1.405(2)
C37 C43 1.416(2)
C38 C39 1.399(2)
C38 C44 1.513(2)
C39 C40 1.382(2)
C39 H39 0.9500
C40 C41 1.396(2)
C40 C45 1.533(2)
C41 C43 1.391(2)
C41 H41 0.9500
C42 Si5 1.8649(18)
C42 H42 0.9800
C42 H42A 0.9800
C42 H42B 0.9800
C43 C46 1.518(2)
C44 Si7 1.9138(17)
C44 Si8 1.9197(16)
C45 C60 1.527(3)
C45 C59 1.532(3)
C45 C58 1.532(3)
C46 Si6 1.9095(16)
C46 Si5 1.9120(16)
C46 H46 1.0000
Si5 C47 1.8685(19)
Si5 C48 1.8764(19)
Si6 C50 1.8655(18)
Si6 C49 1.8688(19)
Si6 C51 1.8700(18)
Si7 C52 1.8631(18)
Si7 C53 1.8659(18)
Si7 C54 1.8687(18)
Si8 C57 1.8634(18)
Si8 C56 1.8646(18)
Si8 C55 1.8648(18)
C47 H47 0.9800
C47 H47A 0.9800
C47 H47B 0.9800
C48 H48 0.9800
C48 H48A 0.9800
C48 H48B 0.9800
C49 H49 0.9800
C49 H49A 0.9800
C49 H49B 0.9800
C50 H50 0.9800
C50 H50A 0.9800
C50 H50B 0.9800
C51 H51 0.9800
C51 H51A 0.9800
C51 H51B 0.9800
C52 H52 0.9800
C52 H52A 0.9800
C52 H52B 0.9800
C53 H53 0.9800
C53 H53A 0.9800
C53 H53B 0.9800
C54 H54 0.9800
C54 H54A 0.9800
C54 H54B 0.9800
C55 H55 0.9800
C55 H55A 0.9800
C55 H55B 0.9800
C56 H56 0.9800
C56 H56A 0.9800
C56 H56B 0.9800
C57 H57 0.9800
C57 H57A 0.9800
C57 H57B 0.9800
C58 H58 0.9800
C58 H58A 0.9800
C58 H58B 0.9800
C59 H59 0.9800
C59 H59A 0.9800
C59 H59B 0.9800
C60 H60 0.9800
C60 H60A 0.9800
C60 H60B 0.9800

loop_
_geom_torsion_atom_site_label_1
_geom_torsion_atom_site_label_2
_geom_torsion_atom_site_label_3
_geom_torsion_atom_site_label_4
_geom_torsion
C5 C1 C2 C7 -9.2(2)
Ge1 C1 C2 C7 178.99(12)
C5 C1 C2 Ge2 161.53(12)
Ge1 C1 C2 Ge2 -10.24(18)
C9 C3 C4 C11 10.3(2)
Ge2 C3 C4 C11 -162.73(12)
C9 C3 C4 Ge1 -172.50(12)
Ge2 C3 C4 Ge1 14.49(18)
C2 C1 C5 C6 -82.85(19)
Ge1 C1 C5 C6 89.50(14)
C1 C2 C7 C8 -97.80(19)
Ge2 C2 C7 C8 91.76(15)
C4 C3 C9 C10 91.35(19)
Ge2 C3 C9 C10 -95.73(15)
C3 C4 C11 C12 76.1(2)
Ge1 C4 C11 C12 -101.26(14)
C3 Ge2 O2 C44 122.31(10)
C2 Ge2 O2 C44 -124.72(10)
C37 Ge2 O2 C44 1.27(10)
C18 C13 C14 C15 5.0(2)
Ge1 C13 C14 C15 -167.72(11)
C18 C13 C14 C20 -172.26(14)
Ge1 C13 C14 C20 15.0(2)
C13 C14 C15 C16 -5.4(2)
C20 C14 C15 C16 172.20(15)
C14 C15 C16 C17 1.0(2)
C14 C15 C16 C21 -174.51(15)
C15 C16 C17 C18 3.6(2)
C21 C16 C17 C18 179.04(15)
C16 C17 C18 C13 -3.7(2)
C16 C17 C18 C19 177.28(14)
C14 C13 C18 C17 -0.7(2)
Ge1 C13 C18 C17 171.71(11)
C14 C13 C18 C19 178.21(14)
Ge1 C13 C18 C19 -9.4(2)
C17 C18 C19 Si1 80.37(15)
C13 C18 C19 Si1 -98.59(15)
C17 C18 C19 Si2 -51.64(17)
C13 C18 C19 Si2 129.41(14)
C15 C14 C20 Si3 70.68(16)
C13 C14 C20 Si3 -111.93(15)
C15 C14 C20 Si4 -60.11(15)
C13 C14 C20 Si4 117.28(15)
C15 C16 C21 C36 -152.00(15)
C17 C16 C21 C36 32.7(2)
C15 C16 C21 C34 -31.0(2)
C17 C16 C21 C34 153.68(16)
C15 C16 C21 C35 88.59(18)
C17 C16 C21 C35 -86.70(19)
C18 C19 Si1 C22 59.74(13)
Si2 C19 Si1 C22 -168.34(9)
C18 C19 Si1 C23 -60.22(13)
Si2 C19 Si1 C23 71.69(11)
C18 C19 Si1 C24 178.16(12)
Si2 C19 Si1 C24 -49.92(12)
C18 C19 Si2 C26 -25.62(14)
Si1 C19 Si2 C26 -155.41(9)
C18 C19 Si2 C25 -146.30(11)
Si1 C19 Si2 C25 83.91(10)
C18 C19 Si2 C27 94.62(13)
Si1 C19 Si2 C27 -35.16(12)
C43 C37 C38 C39 2.9(2)
Ge2 C37 C38 C39 -178.67(12)
C43 C37 C38 C44 -175.28(14)
Ge2 C37 C38 C44 3.17(17)
C37 C38 C39 C40 -1.3(2)
C44 C38 C39 C40 176.88(15)
C38 C39 C40 C41 -0.3(2)
C38 C39 C40 C45 -179.42(15)
C39 C40 C41 C43 0.2(2)
C45 C40 C41 C43 179.37(15)
C40 C41 C43 C37 1.4(2)
C40 C41 C43 C46 -178.84(15)
C38 C37 C43 C41 -2.9(2)
Ge2 C37 C43 C41 179.19(12)
C38 C37 C43 C46 177.35(14)
Ge2 C37 C43 C46 -0.6(2)
Ge2 O2 C44 C38 0.16(15)
Ge2 O2 C44 Si7 119.66(8)
Ge2 O2 C44 Si8 -115.66(8)
C39 C38 C44 O2 179.48(13)
C37 C38 C44 O2 -2.36(19)
C39 C38 C44 Si7 65.65(17)
C37 C38 C44 Si7 -116.19(14)
C39 C38 C44 Si8 -68.79(17)
C37 C38 C44 Si8 109.37(14)
C39 C40 C45 C60 -3.0(2)
C41 C40 C45 C60 177.93(16)
C39 C40 C45 C59 -122.79(18)
C41 C40 C45 C59 58.1(2)
C39 C40 C45 C58 117.33(19)
C41 C40 C45 C58 -61.8(2)
C41 C43 C46 Si6 59.46(17)
C37 C43 C46 Si6 -120.78(14)
C41 C43 C46 Si5 -71.56(16)
C37 C43 C46 Si5 108.20(15)

loop_
_cod_changelog_entry_id
_cod_changelog_entry_author
_cod_changelog_entry_date
_cod_changelog_entry_text
1 'Vaitkus, Antanas' 2022-05-07T06:21:00+03:00
;
 Replaced the '&#x009D;' sequences with backslash symbols ('\')
 in multiple data values.
;
